data_2100038
loop_
_publ_author_name
'Richard E. Marsh'

_publ_section_title
;
 Space group <i>P</i>1: an update
;
_journal_issue 3
_journal_name_full 'Acta Crystallographica Section B'
_journal_page_first 359
_journal_page_last 359
_journal_paper_doi 10.1107/S0108768105009651
_journal_volume 61
_journal_year 2005
_chemical_formula_moiety 'C18 H40 N14 Fe Ni2, N O3, 2(H2 O)'
_chemical_formula_sum 'C18 H44 Fe N15 Ni2 O5'
_space_group_crystal_system triclinic
_space_group_IT_number 2
_space_group_name_Hall '-P 1'
_space_group_name_H-M_alt 'P -1'
_symmetry_space_group_name_H-M 'P -1'
_audit_creation_method CRYM
_cell_angle_alpha 85.91
_cell_angle_beta 65.12
_cell_angle_gamma 81.74
_cell_formula_units_Z 1
_cell_length_a 8.9298
_cell_length_b 9.9353
_cell_length_c 10.1319
_cell_volume 806.959
_cod_data_source_file bk0148.cif
_cod_data_source_block GOBNOA
_cod_depositor_comments
;
  Added moiety chemical formula and Z value from Marsh (2005) paper.
  The summary chemical formula is calculated from moiety formula using
  AdHocParser
  (svn://www.crystallography.net/cod-tools/trunk/Formulae/AdHocParser.yp,
  revision 1441.)

  Andrius Merkys
  2013-11-11
;
_cod_original_sg_symbol_H-M P-1
_cod_original_formula_sum 'not given'
_cod_database_code 2100038

loop_
_space_group_symop_id
_space_group_symop_operation_xyz
1 x,y,z
2 -x,-y,-z

loop_
_atom_site_label
_atom_site_fract_x
_atom_site_fract_y
_atom_site_fract_z
_atom_site_type_symbol
Fe1 0.00000 0.00000 0.50000 Fe
Nii 0.00000 0.00000 0.00000 Ni
Nii 0.00000 0.50000 0.50000 Ni
N1 0.00000 0.50000 0.00000 N
C1 -0.04570 0.03500 0.70125 C
N1 -0.05705 0.04975 0.81575 N
C3 0.22000 -0.08410 0.48165 C
N3 0.34085 -0.13930 0.48165 N
C5 -0.06730 -0.18210 0.54945 C
N5 -0.08765 -0.29295 0.56575 N
N7 -0.19475 -0.12235 0.08730 N
H1 -0.16270 -0.19790 0.03325 H
H2 -0.20535 -0.14875 0.17730 H
N8 -0.17105 0.16150 0.12435 N
H3 -0.18490 0.14795 0.21710 H
H4 -0.12505 0.23885 0.09325 H
N11 0.22930 0.53120 0.50020 N
H9 0.21665 0.61570 0.53160 H
H10 0.24465 0.47465 0.56765 H
N12 0.08075 0.56675 0.28275 N
H11 0.01970 0.53325 0.24425 H
H12 0.05755 0.65795 0.28245 H
C7 -0.36115 -0.06500 0.09800 C
H17 -0.43670 -0.13295 0.14055 H
H18 -0.35465 -0.04395 0.00090 H
C8 -0.43045 0.06095 0.18770 C
H19 -0.42935 0.04090 0.28245 H
H20 -0.54540 0.08505 0.20260 H
C9 -0.33870 0.18170 0.12305 C
H21 -0.32705 0.19610 0.02365 H
H22 -0.40230 0.26210 0.17805 H
C13 -0.25785 0.46890 0.81480 C
H29 -0.27725 0.43325 0.91135 H
H30 -0.28310 0.56710 0.82115 H
C14 -0.38605 0.48615 0.63245 C
H31 -0.47040 0.45165 0.61470 H
H32 -0.41975 0.58090 0.65280 H
C15 -0.37330 0.41410 0.76495 C
H33 -0.48305 0.42020 0.84430 H
H34 -0.33545 0.31875 0.74255 H
O1 0.32025 0.23795 -0.39930 O
